data_1507246
loop_
_publ_author_name
'Lai, Chun Wing'
'Lam, Chi Keung'
'Lee, Hung Kay'
'Mak, Thomas C. W.'
'Wong, Henry N. C.'

_publ_section_title
;
 Synthesis and studies of 1,4,5,8,9,12,13,16-octamethoxytetraphenylene.
;
_journal_issue 6
_journal_name_full 'Organic letters'
_journal_page_first 823
_journal_page_last 826
_journal_paper_doi 10.1021/ol020253s
_journal_volume 5
_journal_year 2003
_chemical_formula_moiety C32H32O8.2(CH2Cl2)
_chemical_formula_sum 'C34 H36 Cl4 O8'
_chemical_formula_weight 714.43
_chemical_name_systematic
; 
 ? 
;
_space_group_IT_number 2
_symmetry_space_group_name_Hall '-P 1'
_symmetry_space_group_name_H-M 'P -1'
_atom_sites_solution_hydrogens geom
_atom_sites_solution_primary direct
_atom_sites_solution_secondary difmap
_audit_creation_method SHELXL-97
_cell_angle_alpha 90.929(5)
_cell_angle_beta 104.420(5)
_cell_angle_gamma 110.950(4)
_cell_formula_units_Z 2
_cell_length_a 9.460(2)
_cell_length_b 12.892(3)
_cell_length_c 15.324(3)
_cell_measurement_temperature 293(2)
_cell_volume 1678.9(6)
_computing_structure_refinement 'SHELXL-97 (Sheldrick, 1997)'
_computing_structure_solution 'SHELXS-97 (Sheldrick, 1990)'
_diffrn_ambient_temperature 293(2)
_diffrn_measured_fraction_theta_full 0.993
_diffrn_measured_fraction_theta_max 0.993
_diffrn_radiation_monochromator graphite
_diffrn_radiation_source 'fine-focus sealed tube'
_diffrn_radiation_type MoK\a
_diffrn_radiation_wavelength 0.71073
_diffrn_reflns_av_R_equivalents 0.0712
_diffrn_reflns_av_sigmaI/netI 0.1386
_diffrn_reflns_limit_h_max 9
_diffrn_reflns_limit_h_min -10
_diffrn_reflns_limit_k_max 14
_diffrn_reflns_limit_k_min -13
_diffrn_reflns_limit_l_max 17
_diffrn_reflns_limit_l_min -17
_diffrn_reflns_number 8763
_diffrn_reflns_theta_full 24.08
_diffrn_reflns_theta_max 24.08
_diffrn_reflns_theta_min 1.70
_exptl_absorpt_coefficient_mu 0.403
_exptl_crystal_colour 'pale yellow'
_exptl_crystal_density_diffrn 1.413
_exptl_crystal_density_method 'not measured'
_exptl_crystal_description block
_exptl_crystal_F_000 744
_exptl_crystal_size_max '0.21 mm'
_exptl_crystal_size_mid '0.19 mm'
_exptl_crystal_size_min '0.14 mm'
_refine_diff_density_max 0.280
_refine_diff_density_min -0.239
_refine_diff_density_rms 0.047
_refine_ls_extinction_coef 0.0010(4)
_refine_ls_extinction_expression Fc^*^=kFc[1+0.001xFc^2^\l^3^/sin(2\q)]^-1/4^
_refine_ls_extinction_method SHELXL
_refine_ls_goodness_of_fit_ref 0.805
_refine_ls_hydrogen_treatment mixed
_refine_ls_matrix_type full
_refine_ls_number_parameters 416
_refine_ls_number_reflns 5279
_refine_ls_number_restraints 0
_refine_ls_restrained_S_all 0.805
_refine_ls_R_factor_all 0.1297
_refine_ls_R_factor_gt 0.0488
_refine_ls_shift/su_max 0.000
_refine_ls_shift/su_mean 0.000
_refine_ls_structure_factor_coef Fsqd
_refine_ls_weighting_details 'calc w=1/[\s^2^(Fo^2^)+(0.0296P)^2^+0.0000P] where P=(Fo^2^+2Fc^2^)/3'
_refine_ls_weighting_scheme calc
_refine_ls_wR_factor_gt 0.0887
_refine_ls_wR_factor_ref 0.1088
_reflns_number_gt 2294
_reflns_number_total 5279
_reflns_threshold_expression >2sigma(I)
_cod_data_source_file ol020253s.cif
_cod_data_source_block lai4
_cod_original_cell_volume 1678.8(6)
_cod_database_code 1507246

loop_
_symmetry_equiv_pos_as_xyz
'x, y, z'
'-x, -y, -z'

loop_
_atom_site_label
_atom_site_type_symbol
_atom_site_fract_x
_atom_site_fract_y
_atom_site_fract_z
_atom_site_U_iso_or_equiv
_atom_site_adp_type
_atom_site_occupancy
_atom_site_symmetry_multiplicity
_atom_site_calc_flag
_atom_site_refinement_flags
O1 O 0.2547(3) 0.6366(2) 0.22533(18) 0.0459(8) Uani 1 1 d .
O2 O 0.1750(3) 0.2060(2) 0.11264(18) 0.0461(8) Uani 1 1 d .
O3 O 0.2447(3) 0.2065(2) 0.31322(18) 0.0460(8) Uani 1 1 d .
O4 O 0.8429(3) 0.3675(2) 0.26733(18) 0.0456(8) Uani 1 1 d .
O5 O 0.6201(3) 0.3277(2) 0.06966(17) 0.0449(8) Uani 1 1 d .
O6 O 0.7231(3) 0.7595(2) 0.19320(18) 0.0479(8) Uani 1 1 d .
O7 O 0.9035(3) 0.6920(2) 0.35854(18) 0.0537(9) Uani 1 1 d .
O8 O 0.3020(3) 0.5365(2) 0.39878(17) 0.0479(8) Uani 1 1 d .
C1 C 0.3395(4) 0.4847(3) 0.2353(2) 0.0289(10) Uani 1 1 d .
C2 C 0.2245(4) 0.5289(3) 0.1958(3) 0.0339(10) Uani 1 1 d .
C3 C 0.0903(4) 0.4616(4) 0.1303(3) 0.0404(11) Uani 1 1 d .
H3A H 0.0131 0.4894 0.1046 0.048 Uiso 1 1 calc R
C4 C 0.0706(5) 0.3530(4) 0.1029(3) 0.0432(12) Uani 1 1 d .
H4A H -0.0201 0.3082 0.0591 0.052 Uiso 1 1 calc R
C5 C 0.1845(4) 0.3114(3) 0.1400(3) 0.0346(10) Uani 1 1 d .
C6 C 0.3195(4) 0.3767(3) 0.2075(2) 0.0286(10) Uani 1 1 d .
C7 C 0.4357(4) 0.3268(3) 0.2507(2) 0.0277(9) Uani 1 1 d .
C8 C 0.3960(4) 0.2394(3) 0.3036(3) 0.0323(10) Uani 1 1 d .
C9 C 0.5024(4) 0.1930(3) 0.3422(3) 0.0380(11) Uani 1 1 d .
H9A H 0.4736 0.1338 0.3764 0.046 Uiso 1 1 calc R
C10 C 0.6522(4) 0.2331(3) 0.3311(2) 0.0378(11) Uani 1 1 d .
H10A H 0.7237 0.2010 0.3578 0.045 Uiso 1 1 calc R
C11 C 0.6963(4) 0.3205(3) 0.2806(2) 0.0313(10) Uani 1 1 d .
C12 C 0.5864(4) 0.3674(3) 0.2386(2) 0.0271(9) Uani 1 1 d .
C13 C 0.6326(4) 0.4601(3) 0.1823(2) 0.0262(9) Uani 1 1 d .
C14 C 0.6512(4) 0.4377(3) 0.0960(3) 0.0299(10) Uani 1 1 d .
C15 C 0.6949(4) 0.5225(4) 0.0439(3) 0.0390(11) Uani 1 1 d .
H15A H 0.7062 0.5071 -0.0130 0.047 Uiso 1 1 calc R
C16 C 0.7220(4) 0.6305(3) 0.0753(3) 0.0394(11) Uani 1 1 d .
H16A H 0.7526 0.6878 0.0397 0.047 Uiso 1 1 calc R
C17 C 0.7042(4) 0.6544(3) 0.1591(3) 0.0346(10) Uani 1 1 d .
C18 C 0.6567(4) 0.5687(3) 0.2119(2) 0.0286(10) Uani 1 1 d .
C19 C 0.6313(4) 0.5936(3) 0.3013(2) 0.0284(10) Uani 1 1 d .
C20 C 0.7571(4) 0.6586(3) 0.3741(3) 0.0360(11) Uani 1 1 d .
C21 C 0.7314(4) 0.6818(3) 0.4546(3) 0.0394(11) Uani 1 1 d .
H21A H 0.8159 0.7244 0.5027 0.047 Uiso 1 1 calc R
C22 C 0.5810(5) 0.6428(3) 0.4654(3) 0.0414(11) Uani 1 1 d .
H22A H 0.5652 0.6594 0.5206 0.050 Uiso 1 1 calc R
C23 C 0.4551(4) 0.5798(3) 0.3951(3) 0.0333(10) Uani 1 1 d .
C24 C 0.4788(4) 0.5553(3) 0.3115(2) 0.0288(10) Uani 1 1 d .
C25 C 0.1236(5) 0.6696(4) 0.2106(3) 0.0710(16) Uani 1 1 d .
H25A H 0.1586 0.7469 0.2338 0.107 Uiso 1 1 calc R
H25B H 0.0505 0.6246 0.2414 0.107 Uiso 1 1 calc R
H25C H 0.0730 0.6598 0.1468 0.107 Uiso 1 1 calc R
C26 C 0.0248(5) 0.1235(4) 0.0842(3) 0.091(2) Uani 1 1 d .
H26A H 0.0319 0.0542 0.0666 0.137 Uiso 1 1 calc R
H26B H -0.0373 0.1450 0.0335 0.137 Uiso 1 1 calc R
H26C H -0.0239 0.1145 0.1330 0.137 Uiso 1 1 calc R
C27 C 0.1867(5) 0.1045(4) 0.3490(3) 0.0683(15) Uani 1 1 d .
H27A H 0.0814 0.0904 0.3520 0.102 Uiso 1 1 calc R
H27B H 0.2527 0.1087 0.4087 0.102 Uiso 1 1 calc R
H27C H 0.1865 0.0449 0.3105 0.102 Uiso 1 1 calc R
C28 C 0.9563(4) 0.3230(4) 0.3081(3) 0.0604(14) Uani 1 1 d .
H28A H 1.0532 0.3629 0.2937 0.091 Uiso 1 1 calc R
H28B H 0.9194 0.2453 0.2857 0.091 Uiso 1 1 calc R
H28C H 0.9734 0.3305 0.3727 0.091 Uiso 1 1 calc R
C29 C 0.6414(4) 0.3017(3) -0.0155(2) 0.0486(12) Uani 1 1 d .
H29A H 0.6164 0.2227 -0.0259 0.073 Uiso 1 1 calc R
H29B H 0.7489 0.3414 -0.0153 0.073 Uiso 1 1 calc R
H29C H 0.5734 0.3234 -0.0629 0.073 Uiso 1 1 calc R
C30 C 0.8191(6) 0.8515(4) 0.1602(3) 0.0804(17) Uani 1 1 d .
H30A H 0.8231 0.9194 0.1893 0.121 Uiso 1 1 calc R
H30B H 0.7766 0.8474 0.0958 0.121 Uiso 1 1 calc R
H30C H 0.9234 0.8509 0.1728 0.121 Uiso 1 1 calc R
C31 C 1.0279(5) 0.7752(4) 0.4202(3) 0.0813(18) Uani 1 1 d .
H31A H 1.1224 0.7906 0.4017 0.122 Uiso 1 1 calc R
H31B H 1.0418 0.7504 0.4794 0.122 Uiso 1 1 calc R
H31C H 1.0051 0.8419 0.4221 0.122 Uiso 1 1 calc R
C32 C 0.2667(5) 0.5784(4) 0.4739(3) 0.0624(14) Uani 1 1 d .
H32A H 0.1564 0.5423 0.4689 0.094 Uiso 1 1 calc R
H32B H 0.2931 0.6576 0.4742 0.094 Uiso 1 1 calc R
H32C H 0.3266 0.5635 0.5293 0.094 Uiso 1 1 calc R
C33 C 0.5814(5) 0.8800(4) 0.3380(3) 0.0699(15) Uani 1 1 d .
H33A H 0.5432 0.8944 0.2764 0.084 Uiso 1 1 calc R
H33B H 0.5788 0.8041 0.3358 0.084 Uiso 1 1 calc R
Cl1 Cl 0.77343(16) 0.97191(13) 0.38303(11) 0.1013(6) Uani 1 1 d .
Cl2 Cl 0.45863(16) 0.89183(12) 0.40048(10) 0.0916(5) Uani 1 1 d .
C34 C 0.4385(5) 0.0756(4) 0.1133(3) 0.0767(16) Uani 1 1 d .
H34A H 0.4559 0.1404 0.1536 0.092 Uiso 1 1 calc R
H34B H 0.3996 0.0894 0.0515 0.092 Uiso 1 1 calc R
Cl3 Cl 0.29862(16) -0.04131(13) 0.13826(11) 0.0999(6) Uani 1 1 d .
Cl4 Cl 0.61608(16) 0.05770(13) 0.12513(10) 0.0930(5) Uani 1 1 d .

loop_
_atom_site_aniso_label
_atom_site_aniso_U_11
_atom_site_aniso_U_22
_atom_site_aniso_U_33
_atom_site_aniso_U_23
_atom_site_aniso_U_13
_atom_site_aniso_U_12
O1 0.0437(17) 0.045(2) 0.057(2) 0.0065(15) 0.0103(15) 0.0281(15)
O2 0.0382(17) 0.0351(19) 0.053(2) -0.0078(15) 0.0042(15) 0.0060(14)
O3 0.0410(17) 0.044(2) 0.055(2) 0.0195(15) 0.0253(15) 0.0103(14)
O4 0.0330(16) 0.052(2) 0.061(2) 0.0253(16) 0.0203(15) 0.0218(14)
O5 0.072(2) 0.040(2) 0.0333(18) 0.0055(14) 0.0247(15) 0.0273(15)
O6 0.0612(19) 0.029(2) 0.056(2) 0.0126(15) 0.0280(16) 0.0121(15)
O7 0.0277(16) 0.064(2) 0.056(2) -0.0138(17) 0.0064(15) 0.0061(14)
O8 0.0436(17) 0.058(2) 0.0457(19) -0.0008(15) 0.0245(15) 0.0152(15)
C1 0.029(2) 0.031(3) 0.028(2) 0.009(2) 0.012(2) 0.0100(19)
C2 0.039(3) 0.035(3) 0.037(3) 0.010(2) 0.017(2) 0.019(2)
C3 0.032(2) 0.050(3) 0.040(3) 0.013(2) 0.008(2) 0.017(2)
C4 0.037(3) 0.047(3) 0.040(3) 0.002(2) 0.005(2) 0.013(2)
C5 0.030(2) 0.033(3) 0.039(3) 0.004(2) 0.013(2) 0.008(2)
C6 0.026(2) 0.033(3) 0.030(2) 0.010(2) 0.011(2) 0.0128(19)
C7 0.031(2) 0.029(3) 0.021(2) 0.0015(19) 0.0057(19) 0.0098(19)
C8 0.033(2) 0.031(3) 0.032(3) 0.003(2) 0.010(2) 0.010(2)
C9 0.047(3) 0.034(3) 0.037(3) 0.012(2) 0.018(2) 0.014(2)
C10 0.039(3) 0.044(3) 0.034(3) 0.009(2) 0.006(2) 0.021(2)
C11 0.031(2) 0.036(3) 0.029(3) 0.004(2) 0.007(2) 0.016(2)
C12 0.030(2) 0.029(3) 0.025(2) 0.0061(19) 0.0098(19) 0.0119(19)
C13 0.022(2) 0.030(3) 0.028(2) 0.0097(19) 0.0060(19) 0.0122(18)
C14 0.027(2) 0.034(3) 0.033(3) 0.007(2) 0.010(2) 0.0146(19)
C15 0.043(3) 0.044(3) 0.037(3) 0.008(2) 0.021(2) 0.017(2)
C16 0.041(3) 0.043(3) 0.038(3) 0.016(2) 0.016(2) 0.016(2)
C17 0.033(2) 0.027(3) 0.045(3) 0.010(2) 0.012(2) 0.0113(19)
C18 0.024(2) 0.035(3) 0.027(2) 0.006(2) 0.0089(19) 0.0100(18)
C19 0.031(2) 0.027(2) 0.027(2) 0.0041(19) 0.010(2) 0.0093(18)
C20 0.029(2) 0.038(3) 0.037(3) 0.004(2) 0.006(2) 0.009(2)
C21 0.040(3) 0.046(3) 0.028(3) -0.003(2) 0.003(2) 0.016(2)
C22 0.051(3) 0.046(3) 0.030(3) -0.003(2) 0.011(2) 0.021(2)
C23 0.034(2) 0.033(3) 0.037(3) 0.008(2) 0.016(2) 0.013(2)
C24 0.028(2) 0.028(3) 0.031(2) 0.0086(19) 0.009(2) 0.0111(18)
C25 0.062(3) 0.069(4) 0.094(4) -0.006(3) 0.011(3) 0.046(3)
C26 0.058(3) 0.049(4) 0.134(5) -0.026(3) 0.002(3) 0.001(3)
C27 0.058(3) 0.054(4) 0.092(4) 0.025(3) 0.041(3) 0.007(2)
C28 0.042(3) 0.089(4) 0.062(3) 0.029(3) 0.014(3) 0.037(3)
C29 0.056(3) 0.058(3) 0.036(3) -0.004(2) 0.014(2) 0.026(2)
C30 0.106(4) 0.033(3) 0.109(5) 0.018(3) 0.060(4) 0.012(3)
C31 0.040(3) 0.096(5) 0.081(4) -0.015(3) 0.006(3) 0.002(3)
C32 0.068(3) 0.080(4) 0.055(3) 0.004(3) 0.040(3) 0.029(3)
C33 0.073(3) 0.070(4) 0.074(4) 0.015(3) 0.026(3) 0.031(3)
Cl1 0.0748(10) 0.0771(12) 0.1435(15) 0.0194(10) 0.0343(10) 0.0152(8)
Cl2 0.0885(10) 0.0902(12) 0.1155(13) 0.0210(9) 0.0482(10) 0.0418(8)
C34 0.079(4) 0.074(4) 0.080(4) 0.006(3) 0.019(3) 0.034(3)
Cl3 0.0850(10) 0.0806(12) 0.1170(13) 0.0078(10) 0.0179(10) 0.0178(8)
Cl4 0.0882(10) 0.1103(14) 0.0942(12) 0.0067(9) 0.0255(9) 0.0529(9)

loop_
_atom_type_symbol
_atom_type_description
_atom_type_scat_dispersion_real
_atom_type_scat_dispersion_imag
_atom_type_scat_source
C C 0.0033 0.0016 'International Tables Vol C Tables 4.2.6.8 and 6.1.1.4'
H H 0.0000 0.0000 'International Tables Vol C Tables 4.2.6.8 and 6.1.1.4'
O O 0.0106 0.0060 'International Tables Vol C Tables 4.2.6.8 and 6.1.1.4'
Cl Cl 0.1484 0.1585 'International Tables Vol C Tables 4.2.6.8 and 6.1.1.4'

loop_
_geom_angle_atom_site_label_1
_geom_angle_atom_site_label_2
_geom_angle_atom_site_label_3
_geom_angle
C2 O1 C25 116.7(3)
C5 O2 C26 116.5(3)
C8 O3 C27 117.1(3)
C11 O4 C28 117.6(3)
C14 O5 C29 117.6(3)
C17 O6 C30 117.6(3)
C20 O7 C31 117.8(3)
C23 O8 C32 117.1(3)
C6 C1 C2 120.3(3)
C6 C1 C24 120.9(3)
C2 C1 C24 118.7(3)
O1 C2 C3 124.2(4)
O1 C2 C1 116.7(3)
C3 C2 C1 119.1(4)
C2 C3 C4 120.3(4)
C5 C4 C3 120.3(4)
C4 C5 O2 123.0(4)
C4 C5 C6 120.5(4)
O2 C5 C6 116.5(3)
C1 C6 C5 119.4(3)
C1 C6 C7 121.3(3)
C5 C6 C7 119.3(4)
C12 C7 C8 119.1(3)
C12 C7 C6 120.0(4)
C8 C7 C6 120.9(3)
C9 C8 O3 124.5(4)
C9 C8 C7 120.7(4)
O3 C8 C7 114.8(3)
C8 C9 C10 120.6(4)
C11 C10 C9 120.3(4)
O4 C11 C10 124.6(3)
O4 C11 C12 115.8(4)
C10 C11 C12 119.6(3)
C7 C12 C11 119.7(4)
C7 C12 C13 120.6(3)
C11 C12 C13 119.8(3)
C18 C13 C14 118.7(4)
C18 C13 C12 121.5(3)
C14 C13 C12 119.8(3)
C15 C14 O5 124.1(4)
C15 C14 C13 120.3(4)
O5 C14 C13 115.6(3)
C14 C15 C16 120.2(4)
C15 C16 C17 120.6(4)
O6 C17 C16 123.6(4)
O6 C17 C18 116.4(4)
C16 C17 C18 119.8(4)
C13 C18 C17 120.4(3)
C13 C18 C19 119.7(4)
C17 C18 C19 120.0(4)
C24 C19 C20 119.1(3)
C24 C19 C18 119.7(3)
C20 C19 C18 121.1(3)
C21 C20 O7 124.3(3)
C21 C20 C19 120.3(3)
O7 C20 C19 115.3(3)
C20 C21 C22 120.8(4)
C23 C22 C21 120.4(4)
O8 C23 C22 125.1(3)
O8 C23 C24 115.1(3)
C22 C23 C24 119.9(3)
C19 C24 C23 119.6(3)
C19 C24 C1 121.1(3)
C23 C24 C1 119.2(3)
Cl2 C33 Cl1 112.3(3)
Cl3 C34 Cl4 111.4(3)

loop_
_geom_bond_atom_site_label_1
_geom_bond_atom_site_label_2
_geom_bond_distance
O1 C2 1.358(4)
O1 C25 1.419(4)
O2 C5 1.379(4)
O2 C26 1.391(4)
O3 C8 1.387(4)
O3 C27 1.409(5)
O4 C11 1.369(4)
O4 C28 1.410(4)
O5 C14 1.373(4)
O5 C29 1.422(4)
O6 C17 1.378(4)
O6 C30 1.402(5)
O7 C20 1.378(4)
O7 C31 1.392(4)
O8 C23 1.370(4)
O8 C32 1.425(4)
C1 C6 1.381(5)
C1 C2 1.415(5)
C1 C24 1.507(4)
C2 C3 1.386(5)
C3 C4 1.389(5)
C4 C5 1.375(5)
C5 C6 1.399(5)
C6 C7 1.488(5)
C7 C12 1.394(4)
C7 C8 1.395(5)
C8 C9 1.366(5)
C9 C10 1.379(5)
C10 C11 1.377(5)
C11 C12 1.411(5)
C12 C13 1.486(5)
C13 C18 1.385(5)
C13 C14 1.415(5)
C14 C15 1.369(5)
C15 C16 1.378(5)
C16 C17 1.380(5)
C17 C18 1.390(5)
C18 C19 1.497(5)
C19 C24 1.398(4)
C19 C20 1.400(4)
C20 C21 1.364(5)
C21 C22 1.383(5)
C22 C23 1.370(5)
C23 C24 1.404(5)
C33 Cl2 1.721(4)
C33 Cl1 1.729(4)
C34 Cl3 1.737(5)
C34 Cl4 1.742(4)

loop_
_cod_related_entry_id
_cod_related_entry_code
_cod_related_entry_database
1 21157505 ChemSpider
